data_7014691
loop_
_publ_author_name
'Chang, Kai-Chieh'
'Lu, Chia-Fu'
'Wang, Po-Yang'
'Lu, Duan-Yen'
'Chen, Hong-Zhang'
'Kuo, Ting-Shen'
'Tsai, Yi-Chou'

_publ_section_title
;
 Ligand-controlled synthesis of vanadium(i) \b-diketiminates and their
 catalysis in cyclotrimerization of alkynes.
;
_journal_issue 10
_journal_name_full 'Dalton transactions (Cambridge, England : 2003)'
_journal_page_first 2324
_journal_page_last 2331
_journal_paper_doi 10.1039/c0dt01061h
_journal_volume 40
_journal_year 2011
_chemical_formula_moiety 'C43 H55 N2 O V'
_chemical_formula_sum 'C43 H55 N2 O V'
_chemical_formula_weight 666.83
_chemical_name_systematic
;
?
;
_space_group_IT_number 14
_symmetry_cell_setting monoclinic
_symmetry_space_group_name_Hall '-P 2ybc'
_symmetry_space_group_name_H-M 'P 1 21/c 1'
_atom_sites_solution_hydrogens geom
_atom_sites_solution_primary direct
_atom_sites_solution_secondary difmap
_audit_creation_method SHELXL-97
_cell_angle_alpha 90.00
_cell_angle_beta 97.6610(10)
_cell_angle_gamma 90.00
_cell_formula_units_Z 4
_cell_length_a 12.5137(3)
_cell_length_b 15.6445(3)
_cell_length_c 19.3631(4)
_cell_measurement_reflns_used 0
_cell_measurement_temperature 200(2)
_cell_measurement_theta_max 0
_cell_measurement_theta_min 0
_cell_volume 3756.89(14)
_computing_molecular_graphics 'Ortep-3 for Windows (Farrugia, 1997)'
_computing_publication_material 'WinGX publication routines (Farrugia, 1999)'
_computing_structure_refinement 'SHELXL-97 (Sheldrick, 1997)'
_computing_structure_solution 'SHELXS-86 (Sheldrick, 1986)'
_diffrn_ambient_temperature 200(2)
_diffrn_measured_fraction_theta_full 0.995
_diffrn_measured_fraction_theta_max 0.995
_diffrn_radiation_monochromator graphite
_diffrn_radiation_source 'fine-focus sealed tube'
_diffrn_radiation_type MoK\a
_diffrn_radiation_wavelength 0.71073
_diffrn_reflns_av_R_equivalents 0.0363
_diffrn_reflns_av_sigmaI/netI 0.0366
_diffrn_reflns_limit_h_max 14
_diffrn_reflns_limit_h_min -12
_diffrn_reflns_limit_k_max 18
_diffrn_reflns_limit_k_min -18
_diffrn_reflns_limit_l_max 23
_diffrn_reflns_limit_l_min -17
_diffrn_reflns_number 27671
_diffrn_reflns_theta_full 25.03
_diffrn_reflns_theta_max 25.03
_diffrn_reflns_theta_min 1.68
_exptl_absorpt_coefficient_mu 0.298
_exptl_absorpt_correction_T_max 0.9159
_exptl_absorpt_correction_T_min 0.8532
_exptl_absorpt_correction_type multi-scan
_exptl_crystal_colour brown-green(dark)
_exptl_crystal_density_diffrn 1.179
_exptl_crystal_density_method 'not measured'
_exptl_crystal_description prism
_exptl_crystal_F_000 1432
_exptl_crystal_size_max 0.55
_exptl_crystal_size_mid 0.40
_exptl_crystal_size_min 0.30
_refine_diff_density_max 0.830
_refine_diff_density_min -0.458
_refine_diff_density_rms 0.055
_refine_ls_extinction_method none
_refine_ls_goodness_of_fit_ref 1.016
_refine_ls_hydrogen_treatment noref
_refine_ls_matrix_type full
_refine_ls_number_parameters 424
_refine_ls_number_reflns 6603
_refine_ls_number_restraints 0
_refine_ls_restrained_S_all 1.016
_refine_ls_R_factor_all 0.0749
_refine_ls_R_factor_gt 0.0590
_refine_ls_shift/su_max 0.002
_refine_ls_shift/su_mean 0.002
_refine_ls_structure_factor_coef Fsqd
_refine_ls_weighting_details 'calc w=1/[\s^2^(Fo^2^)+(0.0671P)^2^+5.6999P] where P=(Fo^2^+2Fc^2^)/3'
_refine_ls_weighting_scheme calc
_refine_ls_wR_factor_gt 0.1472
_refine_ls_wR_factor_ref 0.1568
_reflns_number_gt 5324
_reflns_number_total 6603
_reflns_threshold_expression >2sigma(I)
_cod_data_source_file C0DT01061H.TXT
_cod_data_source_block a8882
_cod_original_sg_symbol_H-M 'P 21/c'
_cod_database_code 7014691

loop_
_symmetry_equiv_pos_as_xyz
'x, y, z'
'-x, y+1/2, -z+1/2'
'-x, -y, -z'
'x, -y-1/2, z-1/2'

loop_
_atom_site_label
_atom_site_type_symbol
_atom_site_fract_x
_atom_site_fract_y
_atom_site_fract_z
_atom_site_U_iso_or_equiv
_atom_site_adp_type
_atom_site_occupancy
_atom_site_symmetry_multiplicity
_atom_site_calc_flag
_atom_site_refinement_flags
_atom_site_disorder_assembly
_atom_site_disorder_group
C1 C 0.8517(2) 1.02286(19) 0.76775(15) 0.0301(6) Uani 1 1 d . . .
C2 C 0.9003(2) 1.0084(2) 0.83693(16) 0.0344(7) Uani 1 1 d . . .
C3 C 0.8692(3) 0.9346(2) 0.88091(16) 0.0416(8) Uani 1 1 d . . .
H3 H 0.8155 0.8990 0.8506 0.050 Uiso 1 1 calc R . .
C4 C 0.8152(3) 0.9640(3) 0.94285(18) 0.0597(11) Uani 1 1 d . . .
H4A H 0.7964 0.9140 0.9693 0.090 Uiso 1 1 calc R . .
H4B H 0.7497 0.9962 0.9261 0.090 Uiso 1 1 calc R . .
H4C H 0.8650 1.0007 0.9730 0.090 Uiso 1 1 calc R . .
C5 C 0.9659(3) 0.8772(3) 0.9055(2) 0.0570(10) Uani 1 1 d . . .
H5A H 0.9428 0.8300 0.9333 0.085 Uiso 1 1 calc R . .
H5B H 1.0215 0.9107 0.9339 0.085 Uiso 1 1 calc R . .
H5C H 0.9954 0.8541 0.8649 0.085 Uiso 1 1 calc R . .
C6 C 0.9837(3) 1.0625(2) 0.86460(18) 0.0438(8) Uani 1 1 d . . .
H6 H 1.0162 1.0543 0.9113 0.053 Uiso 1 1 calc R . .
C7 C 1.0200(3) 1.1269(2) 0.8262(2) 0.0476(9) Uani 1 1 d . . .
H7 H 1.0758 1.1637 0.8466 0.057 Uiso 1 1 calc R . .
C8 C 0.9752(3) 1.1382(2) 0.7580(2) 0.0455(8) Uani 1 1 d . . .
H8 H 1.0024 1.1821 0.7313 0.055 Uiso 1 1 calc R . .
C9 C 0.8908(2) 1.08689(19) 0.72676(17) 0.0352(7) Uani 1 1 d . . .
C10 C 0.8478(3) 1.1017(2) 0.65069(18) 0.0452(8) Uani 1 1 d . . .
H10 H 0.7918 1.0574 0.6357 0.054 Uiso 1 1 calc R . .
C11 C 0.7982(5) 1.1884(3) 0.6376(3) 0.104(2) Uani 1 1 d . . .
H11A H 0.7712 1.1945 0.5880 0.155 Uiso 1 1 calc R . .
H11B H 0.8527 1.2325 0.6513 0.155 Uiso 1 1 calc R . .
H11C H 0.7384 1.1951 0.6651 0.155 Uiso 1 1 calc R . .
C12 C 0.9401(4) 1.0925(4) 0.6055(2) 0.0800(14) Uani 1 1 d . . .
H12A H 0.9118 1.1022 0.5565 0.120 Uiso 1 1 calc R . .
H12B H 0.9707 1.0348 0.6111 0.120 Uiso 1 1 calc R . .
H12C H 0.9964 1.1347 0.6204 0.120 Uiso 1 1 calc R . .
C13 C 0.7478(2) 0.92527(18) 0.68117(15) 0.0284(6) Uani 1 1 d . A .
C14 C 0.8398(2) 0.88709(18) 0.65124(15) 0.0293(6) Uani 1 1 d . . .
C15 C 0.9402(2) 0.87253(19) 0.69070(16) 0.0339(7) Uani 1 1 d . . .
H15 H 0.9492 0.8816 0.7396 0.041 Uiso 1 1 calc R . .
C16 C 1.0266(3) 0.8449(2) 0.6586(2) 0.0467(9) Uani 1 1 d . . .
H16 H 1.0946 0.8357 0.6858 0.056 Uiso 1 1 calc R . .
C17 C 1.0153(3) 0.8307(2) 0.5880(2) 0.0520(9) Uani 1 1 d . . .
H17 H 1.0753 0.8126 0.5663 0.062 Uiso 1 1 calc R . .
C18 C 0.9165(3) 0.8430(2) 0.54901(19) 0.0493(9) Uani 1 1 d . . .
H18 H 0.9079 0.8323 0.5003 0.059 Uiso 1 1 calc R . .
C19 C 0.8297(3) 0.8707(2) 0.58005(16) 0.0373(7) Uani 1 1 d . . .
H19 H 0.7618 0.8786 0.5523 0.045 Uiso 1 1 calc R . .
C20 C 0.6414(2) 0.91023(19) 0.65171(15) 0.0316(7) Uani 1 1 d . A .
H20 H 0.6279 0.8751 0.6115 0.038 Uiso 1 1 calc R . .
C21 C 0.5522(2) 0.9464(2) 0.68053(15) 0.0325(7) Uani 1 1 d . A .
C22 C 0.4465(2) 0.9605(2) 0.64097(16) 0.0348(7) Uani 1 1 d . . .
C23 C 0.4290(3) 0.9541(2) 0.56803(17) 0.0420(8) Uani 1 1 d . . .
H23 H 0.4876 0.9418 0.5431 0.050 Uiso 1 1 calc R . .
C24 C 0.3261(3) 0.9656(3) 0.53200(19) 0.0544(10) Uani 1 1 d . . .
H24 H 0.3152 0.9611 0.4826 0.065 Uiso 1 1 calc R . .
C25 C 0.2402(3) 0.9833(3) 0.5669(2) 0.0600(11) Uani 1 1 d . . .
H25 H 0.1702 0.9907 0.5419 0.072 Uiso 1 1 calc R . .
C26 C 0.2561(3) 0.9901(3) 0.6379(2) 0.0628(12) Uani 1 1 d . . .
H26 H 0.1966 1.0022 0.6621 0.075 Uiso 1 1 calc R . .
C27 C 0.3578(3) 0.9798(3) 0.67484(19) 0.0519(10) Uani 1 1 d . . .
H27 H 0.3674 0.9859 0.7241 0.062 Uiso 1 1 calc R . .
C28 C 0.5100(2) 1.05673(18) 0.85579(14) 0.0287(6) Uani 1 1 d . . .
C29 C 0.4084(2) 1.03438(19) 0.87537(15) 0.0312(6) Uani 1 1 d . . .
C30 C 0.3666(2) 0.9436(2) 0.86780(17) 0.0383(7) Uani 1 1 d . . .
H30 H 0.4071 0.9135 0.8338 0.046 Uiso 1 1 calc R . .
C31 C 0.2462(3) 0.9384(3) 0.8401(2) 0.0595(11) Uani 1 1 d . . .
H31A H 0.2241 0.8784 0.8358 0.089 Uiso 1 1 calc R . .
H31B H 0.2329 0.9661 0.7944 0.089 Uiso 1 1 calc R . .
H31C H 0.2046 0.9676 0.8726 0.089 Uiso 1 1 calc R . .
C32 C 0.3910(4) 0.8984(3) 0.9377(2) 0.0605(10) Uani 1 1 d . . .
H32A H 0.3647 0.8393 0.9332 0.091 Uiso 1 1 calc R . .
H32B H 0.3550 0.9284 0.9726 0.091 Uiso 1 1 calc R . .
H32C H 0.4691 0.8982 0.9524 0.091 Uiso 1 1 calc R . .
C33 C 0.3506(3) 1.0963(2) 0.90592(16) 0.0386(7) Uani 1 1 d . . .
H33 H 0.2815 1.0823 0.9180 0.046 Uiso 1 1 calc R . .
C34 C 0.3906(3) 1.1771(2) 0.91914(18) 0.0435(8) Uani 1 1 d . . .
H34 H 0.3498 1.2182 0.9406 0.052 Uiso 1 1 calc R . .
C35 C 0.4901(3) 1.1986(2) 0.90124(17) 0.0421(8) Uani 1 1 d . . .
H35 H 0.5176 1.2545 0.9110 0.051 Uiso 1 1 calc R . .
C36 C 0.5511(2) 1.1402(2) 0.86923(16) 0.0354(7) Uani 1 1 d . . .
C37 C 0.6584(3) 1.1666(2) 0.8479(2) 0.0477(9) Uani 1 1 d . . .
H37 H 0.6930 1.1143 0.8311 0.057 Uiso 1 1 calc R . .
C38 C 0.7349(4) 1.2037(4) 0.9075(3) 0.0934(17) Uani 1 1 d . . .
H38A H 0.8029 1.2192 0.8909 0.140 Uiso 1 1 calc R . .
H38B H 0.7488 1.1611 0.9448 0.140 Uiso 1 1 calc R . .
H38C H 0.7024 1.2547 0.9255 0.140 Uiso 1 1 calc R . .
C39 C 0.6433(4) 1.2296(4) 0.7886(3) 0.108(2) Uani 1 1 d . . .
H39A H 0.7138 1.2451 0.7754 0.162 Uiso 1 1 calc R . .
H39B H 0.6076 1.2811 0.8032 0.162 Uiso 1 1 calc R . .
H39C H 0.5987 1.2038 0.7485 0.162 Uiso 1 1 calc R . .
C40' C 0.7372(16) 0.6876(13) 0.8236(11) 0.101(6) Uiso 0.30 1 d P A 3
H40A H 0.7663 0.6365 0.8034 0.151 Uiso 0.30 1 calc PR A 3
H40B H 0.6966 0.6706 0.8613 0.151 Uiso 0.30 1 calc PR A 3
H40C H 0.7967 0.7253 0.8421 0.151 Uiso 0.30 1 calc PR A 3
C40 C 0.7628(6) 0.7092(5) 0.7760(4) 0.0752(18) Uiso 0.70 1 d P A 4
H40D H 0.7715 0.6604 0.7455 0.113 Uiso 0.70 1 calc PR A 4
H40E H 0.7813 0.6919 0.8247 0.113 Uiso 0.70 1 calc PR A 4
H40F H 0.8107 0.7557 0.7655 0.113 Uiso 0.70 1 calc PR A 4
C41 C 0.6598(5) 0.7363(3) 0.7653(2) 0.0753(14) Uani 1 1 d . . .
H41A H 0.6983 0.7545 0.7263 0.090 Uiso 1 1 calc R A 3
H41B H 0.5967 0.7010 0.7470 0.090 Uiso 1 1 calc R A 3
C42 C 0.6235(3) 0.7848(2) 0.8761(2) 0.0570(10) Uani 1 1 d . . .
H42A H 0.5479 0.7829 0.8860 0.068 Uiso 1 1 calc R A 1
H42B H 0.6649 0.8251 0.9088 0.068 Uiso 1 1 calc R A 1
C43' C 0.6706(12) 0.7026(10) 0.8808(8) 0.084(4) Uiso 0.35 1 d P A 1
H43A H 0.6708 0.6802 0.9281 0.126 Uiso 0.35 1 calc PR A 1
H43B H 0.7449 0.7062 0.8701 0.126 Uiso 0.35 1 calc PR A 1
H43C H 0.6289 0.6643 0.8474 0.126 Uiso 0.35 1 calc PR A 1
C43 C 0.5519(6) 0.7160(5) 0.8970(4) 0.076(2) Uiso 0.65 1 d P A 2
H43D H 0.5616 0.7109 0.9479 0.115 Uiso 0.65 1 calc PR A 2
H43E H 0.5704 0.6616 0.8765 0.115 Uiso 0.65 1 calc PR A 2
H43F H 0.4765 0.7302 0.8804 0.115 Uiso 0.65 1 calc PR A 2
N1 N 0.75982(17) 0.97305(15) 0.74204(12) 0.0278(5) Uani 1 1 d . A .
N2 N 0.56883(18) 0.99723(15) 0.82364(12) 0.0282(5) Uani 1 1 d . A .
O1 O 0.62897(17) 0.80861(13) 0.80465(11) 0.0401(5) Uani 1 1 d . A .
V1 V 0.62811(4) 0.93330(3) 0.76989(2) 0.02713(16) Uani 1 1 d . . .

loop_
_atom_site_aniso_label
_atom_site_aniso_U_11
_atom_site_aniso_U_22
_atom_site_aniso_U_33
_atom_site_aniso_U_23
_atom_site_aniso_U_13
_atom_site_aniso_U_12
C1 0.0201(13) 0.0335(16) 0.0375(16) -0.0084(13) 0.0064(12) 0.0003(12)
C2 0.0235(14) 0.0430(18) 0.0368(16) -0.0093(14) 0.0047(12) -0.0002(13)
C3 0.0338(16) 0.058(2) 0.0320(16) -0.0007(15) -0.0010(13) -0.0097(15)
C4 0.048(2) 0.097(3) 0.0345(18) 0.000(2) 0.0076(16) -0.006(2)
C5 0.050(2) 0.062(2) 0.057(2) 0.0123(19) -0.0007(18) -0.0010(19)
C6 0.0319(16) 0.054(2) 0.0431(18) -0.0120(16) -0.0018(14) -0.0044(15)
C7 0.0355(17) 0.045(2) 0.060(2) -0.0128(17) 0.0012(16) -0.0129(15)
C8 0.0377(18) 0.0382(19) 0.061(2) -0.0044(16) 0.0102(16) -0.0095(15)
C9 0.0283(15) 0.0326(17) 0.0454(18) -0.0047(14) 0.0081(13) 0.0010(12)
C10 0.048(2) 0.0382(18) 0.049(2) 0.0061(16) 0.0065(16) -0.0030(15)
C11 0.126(5) 0.081(4) 0.093(4) 0.008(3) -0.021(4) 0.039(3)
C12 0.071(3) 0.115(4) 0.057(3) 0.007(3) 0.019(2) -0.020(3)
C13 0.0249(14) 0.0310(15) 0.0303(15) 0.0003(12) 0.0075(12) -0.0020(12)
C14 0.0285(15) 0.0267(15) 0.0343(16) 0.0016(12) 0.0102(12) -0.0007(12)
C15 0.0304(15) 0.0336(16) 0.0390(17) 0.0018(13) 0.0096(13) 0.0037(13)
C16 0.0326(17) 0.046(2) 0.063(2) 0.0129(17) 0.0123(16) 0.0109(15)
C17 0.050(2) 0.053(2) 0.061(2) 0.0101(18) 0.0325(18) 0.0195(17)
C18 0.058(2) 0.053(2) 0.0418(19) 0.0048(16) 0.0236(17) 0.0120(18)
C19 0.0371(17) 0.0409(18) 0.0359(17) 0.0019(14) 0.0123(14) 0.0052(14)
C20 0.0275(15) 0.0384(17) 0.0291(15) -0.0032(13) 0.0048(12) -0.0040(12)
C21 0.0248(14) 0.0398(18) 0.0333(15) -0.0013(13) 0.0055(12) -0.0020(12)
C22 0.0254(15) 0.0414(17) 0.0365(16) 0.0076(14) 0.0005(13) -0.0031(13)
C23 0.0352(17) 0.053(2) 0.0373(17) 0.0077(15) 0.0018(14) -0.0027(15)
C24 0.050(2) 0.065(2) 0.043(2) 0.0129(18) -0.0118(17) -0.0038(18)
C25 0.0304(18) 0.079(3) 0.066(3) 0.023(2) -0.0108(18) -0.0010(18)
C26 0.0264(17) 0.098(3) 0.063(3) 0.026(2) 0.0043(17) 0.0075(19)
C27 0.0283(17) 0.084(3) 0.0437(19) 0.0170(19) 0.0051(15) 0.0088(17)
C28 0.0262(14) 0.0335(16) 0.0268(14) 0.0025(12) 0.0048(11) 0.0053(12)
C29 0.0282(15) 0.0372(16) 0.0293(15) 0.0062(13) 0.0082(12) 0.0042(13)
C30 0.0317(16) 0.0398(18) 0.0457(18) 0.0024(14) 0.0139(14) -0.0019(13)
C31 0.0335(19) 0.064(3) 0.083(3) -0.004(2) 0.0170(19) -0.0100(17)
C32 0.078(3) 0.048(2) 0.059(2) 0.0147(19) 0.021(2) 0.002(2)
C33 0.0348(17) 0.0468(19) 0.0376(17) 0.0087(14) 0.0177(14) 0.0092(14)
C34 0.048(2) 0.0405(19) 0.0458(19) 0.0023(15) 0.0203(16) 0.0154(16)
C35 0.050(2) 0.0311(17) 0.0477(19) -0.0011(15) 0.0155(16) 0.0045(15)
C36 0.0319(16) 0.0342(17) 0.0414(17) -0.0008(14) 0.0092(14) 0.0002(13)
C37 0.0404(18) 0.0357(18) 0.073(2) -0.0109(17) 0.0276(18) -0.0058(15)
C38 0.055(3) 0.123(5) 0.104(4) -0.019(3) 0.018(3) -0.043(3)
C39 0.074(3) 0.153(6) 0.106(4) 0.048(4) 0.048(3) -0.015(4)
C41 0.128(4) 0.051(2) 0.047(2) -0.0035(19) 0.014(3) 0.037(3)
C42 0.069(3) 0.048(2) 0.059(2) 0.0109(18) 0.027(2) -0.0018(19)
N1 0.0206(11) 0.0341(13) 0.0290(12) -0.0032(10) 0.0042(10) -0.0008(10)
N2 0.0222(11) 0.0318(13) 0.0310(13) 0.0012(10) 0.0049(10) -0.0016(10)
O1 0.0461(13) 0.0342(12) 0.0383(12) -0.0049(10) -0.0011(10) 0.0078(10)
V1 0.0192(2) 0.0315(3) 0.0310(3) -0.0038(2) 0.00426(19) -0.00016(19)

loop_
_atom_type_symbol
_atom_type_description
_atom_type_scat_dispersion_real
_atom_type_scat_dispersion_imag
_atom_type_scat_source
C C 0.0033 0.0016 'International Tables Vol C Tables 4.2.6.8 and 6.1.1.4'
H H 0.0000 0.0000 'International Tables Vol C Tables 4.2.6.8 and 6.1.1.4'
N N 0.0061 0.0033 'International Tables Vol C Tables 4.2.6.8 and 6.1.1.4'
V V 0.3005 0.5294 'International Tables Vol C Tables 4.2.6.8 and 6.1.1.4'
O O 0.0106 0.0060 'International Tables Vol C Tables 4.2.6.8 and 6.1.1.4'

loop_
_geom_angle_atom_site_label_1
_geom_angle_atom_site_label_2
_geom_angle_atom_site_label_3
_geom_angle
_geom_angle_site_symmetry_1
_geom_angle_site_symmetry_3
_geom_angle_publ_flag
C9 C1 C2 120.7(3) . . ?
C9 C1 N1 121.3(3) . . ?
C2 C1 N1 118.0(3) . . ?
C6 C2 C1 118.2(3) . . ?
C6 C2 C3 118.8(3) . . ?
C1 C2 C3 123.0(3) . . ?
C2 C3 C4 112.7(3) . . ?
C2 C3 C5 111.7(3) . . ?
C4 C3 C5 110.3(3) . . ?
C2 C3 H3 107.3 . . ?
C4 C3 H3 107.3 . . ?
C5 C3 H3 107.3 . . ?
C3 C4 H4A 109.5 . . ?
C3 C4 H4B 109.5 . . ?
H4A C4 H4B 109.5 . . ?
C3 C4 H4C 109.5 . . ?
H4A C4 H4C 109.5 . . ?
H4B C4 H4C 109.5 . . ?
C3 C5 H5A 109.5 . . ?
C3 C5 H5B 109.5 . . ?
H5A C5 H5B 109.5 . . ?
C3 C5 H5C 109.5 . . ?
H5A C5 H5C 109.5 . . ?
H5B C5 H5C 109.5 . . ?
C7 C6 C2 121.7(3) . . ?
C7 C6 H6 119.2 . . ?
C2 C6 H6 119.2 . . ?
C6 C7 C8 119.7(3) . . ?
C6 C7 H7 120.2 . . ?
C8 C7 H7 120.2 . . ?
C7 C8 C9 121.9(3) . . ?
C7 C8 H8 119.0 . . ?
C9 C8 H8 119.0 . . ?
C8 C9 C1 117.7(3) . . ?
C8 C9 C10 118.8(3) . . ?
C1 C9 C10 123.5(3) . . ?
C11 C10 C9 112.8(3) . . ?
C11 C10 C12 108.2(4) . . ?
C9 C10 C12 109.9(3) . . ?
C11 C10 H10 108.6 . . ?
C9 C10 H10 108.6 . . ?
C12 C10 H10 108.6 . . ?
C10 C11 H11A 109.5 . . ?
C10 C11 H11B 109.5 . . ?
H11A C11 H11B 109.5 . . ?
C10 C11 H11C 109.5 . . ?
H11A C11 H11C 109.5 . . ?
H11B C11 H11C 109.5 . . ?
C10 C12 H12A 109.5 . . ?
C10 C12 H12B 109.5 . . ?
H12A C12 H12B 109.5 . . ?
C10 C12 H12C 109.5 . . ?
H12A C12 H12C 109.5 . . ?
H12B C12 H12C 109.5 . . ?
N1 C13 C20 115.3(2) . . ?
N1 C13 C14 123.2(2) . . ?
C20 C13 C14 121.4(3) . . ?
N1 C13 V1 51.55(13) . . ?
C20 C13 V1 69.71(16) . . ?
C14 C13 V1 151.9(2) . . ?
C19 C14 C15 117.8(3) . . ?
C19 C14 C13 119.3(3) . . ?
C15 C14 C13 122.7(3) . . ?
C16 C15 C14 120.2(3) . . ?
C16 C15 H15 119.9 . . ?
C14 C15 H15 119.9 . . ?
C17 C16 C15 120.9(3) . . ?
C17 C16 H16 119.5 . . ?
C15 C16 H16 119.5 . . ?
C18 C17 C16 119.3(3) . . ?
C18 C17 H17 120.3 . . ?
C16 C17 H17 120.3 . . ?
C17 C18 C19 120.5(3) . . ?
C17 C18 H18 119.7 . . ?
C19 C18 H18 119.7 . . ?
C18 C19 C14 121.1(3) . . ?
C18 C19 H19 119.4 . . ?
C14 C19 H19 119.4 . . ?
C13 C20 C21 121.7(3) . . ?
C13 C20 V1 76.30(17) . . ?
C21 C20 V1 52.93(15) . . ?
C13 C20 H20 119.2 . . ?
C21 C20 H20 119.2 . . ?
V1 C20 H20 149.5 . . ?
C20 C21 C22 123.8(3) . . ?
C20 C21 V1 89.51(18) . . ?
C22 C21 V1 144.9(2) . . ?
C27 C22 C23 117.4(3) . . ?
C27 C22 C21 120.6(3) . . ?
C23 C22 C21 121.9(3) . . ?
C24 C23 C22 120.4(3) . . ?
C24 C23 H23 119.8 . . ?
C22 C23 H23 119.8 . . ?
C25 C24 C23 120.8(3) . . ?
C25 C24 H24 119.6 . . ?
C23 C24 H24 119.6 . . ?
C26 C25 C24 119.6(3) . . ?
C26 C25 H25 120.2 . . ?
C24 C25 H25 120.2 . . ?
C25 C26 C27 120.7(4) . . ?
C25 C26 H26 119.7 . . ?
C27 C26 H26 119.7 . . ?
C26 C27 C22 121.1(3) . . ?
C26 C27 H27 119.4 . . ?
C22 C27 H27 119.4 . . ?
N2 C28 C29 120.3(3) . . ?
N2 C28 C36 120.0(3) . . ?
C29 C28 C36 119.7(3) . . ?
C33 C29 C28 118.6(3) . . ?
C33 C29 C30 120.2(3) . . ?
C28 C29 C30 121.1(3) . . ?
C29 C30 C32 108.9(3) . . ?
C29 C30 C31 113.2(3) . . ?
C32 C30 C31 111.0(3) . . ?
C29 C30 H30 107.8 . . ?
C32 C30 H30 107.8 . . ?
C31 C30 H30 107.8 . . ?
C30 C31 H31A 109.5 . . ?
C30 C31 H31B 109.5 . . ?
H31A C31 H31B 109.5 . . ?
C30 C31 H31C 109.5 . . ?
H31A C31 H31C 109.5 . . ?
H31B C31 H31C 109.5 . . ?
C30 C32 H32A 109.5 . . ?
C30 C32 H32B 109.5 . . ?
H32A C32 H32B 109.5 . . ?
C30 C32 H32C 109.5 . . ?
H32A C32 H32C 109.5 . . ?
H32B C32 H32C 109.5 . . ?
C34 C33 C29 121.7(3) . . ?
C34 C33 H33 119.2 . . ?
C29 C33 H33 119.2 . . ?
C33 C34 C35 119.8(3) . . ?
C33 C34 H34 120.1 . . ?
C35 C34 H34 120.1 . . ?
C34 C35 C36 121.4(3) . . ?
C34 C35 H35 119.3 . . ?
C36 C35 H35 119.3 . . ?
C35 C36 C28 118.8(3) . . ?
C35 C36 C37 120.2(3) . . ?
C28 C36 C37 121.0(3) . . ?
C39 C37 C36 111.2(3) . . ?
C39 C37 C38 109.4(4) . . ?
C36 C37 C38 112.9(3) . . ?
C39 C37 H37 107.7 . . ?
C36 C37 H37 107.7 . . ?
C38 C37 H37 107.7 . . ?
C37 C38 H38A 109.5 . . ?
C37 C38 H38B 109.5 . . ?
H38A C38 H38B 109.5 . . ?
C37 C38 H38C 109.5 . . ?
H38A C38 H38C 109.5 . . ?
H38B C38 H38C 109.5 . . ?
C37 C39 H39A 109.5 . . ?
C37 C39 H39B 109.5 . . ?
H39A C39 H39B 109.5 . . ?
C37 C39 H39C 109.5 . . ?
H39A C39 H39C 109.5 . . ?
H39B C39 H39C 109.5 . . ?
C41 C40' H40A 109.5 . . ?
C41 C40' H40B 109.5 . . ?
H40A C40' H40B 109.5 . . ?
C41 C40' H40C 109.4 . . ?
H40A C40' H40C 109.5 . . ?
H40B C40' H40C 109.5 . . ?
C41 C40 H40D 109.5 . . ?
C41 C40 H40E 109.5 . . ?
H40D C40 H40E 109.5 . . ?
C41 C40 H40F 109.5 . . ?
H40D C40 H40F 109.5 . . ?
H40E C40 H40F 109.5 . . ?
C40 C41 O1 118.9(5) . . ?
C40 C41 C40' 41.9(8) . . ?
O1 C41 C40' 100.5(8) . . ?
C40 C41 H41A 69.8 . . ?
O1 C41 H41A 111.7 . . ?
C40' C41 H41A 111.7 . . ?
C40 C41 H41B 125.5 . . ?
O1 C41 H41B 111.7 . . ?
C40' C41 H41B 111.6 . . ?
H41A C41 H41B 109.5 . . ?
O1 C42 C43' 102.9(7) . . ?
O1 C42 C43 123.6(4) . . ?
C43' C42 C43 65.6(7) . . ?
O1 C42 H42A 111.2 . . ?
C43' C42 H42A 111.2 . . ?
C43 C42 H42A 45.7 . . ?
O1 C42 H42B 111.2 . . ?
C43' C42 H42B 111.2 . . ?
C43 C42 H42B 124.7 . . ?
H42A C42 H42B 109.1 . . ?
C42 C43' H43A 109.5 . . ?
C42 C43' H43B 109.5 . . ?
H43A C43' H43B 109.5 . . ?
C42 C43' H43C 109.5 . . ?
H43A C43' H43C 109.5 . . ?
H43B C43' H43C 109.5 . . ?
C42 C43 H43D 109.5 . . ?
C42 C43 H43E 109.5 . . ?
H43D C43 H43E 109.5 . . ?
C42 C43 H43F 109.5 . . ?
H43D C43 H43F 109.5 . . ?
H43E C43 H43F 109.5 . . ?
C13 N1 C1 125.7(2) . . ?
C13 N1 V1 93.70(16) . . ?
C1 N1 V1 140.25(19) . . ?
C28 N2 V1 168.7(2) . . ?
C41 O1 C42 110.7(3) . . ?
C41 O1 V1 123.9(2) . . ?
C42 O1 V1 123.9(2) . . ?
N2 V1 C21 107.18(12) . . ?
N2 V1 N1 116.72(11) . . ?
C21 V1 N1 93.11(11) . . ?
N2 V1 O1 110.08(10) . . ?
C21 V1 O1 112.64(11) . . ?
N1 V1 O1 115.71(10) . . ?
N2 V1 C20 142.05(11) . . ?
C21 V1 C20 37.56(11) . . ?
N1 V1 C20 66.27(10) . . ?
O1 V1 C20 100.07(10) . . ?
N2 V1 C13 146.25(11) . . ?
C21 V1 C13 68.67(11) . . ?
N1 V1 C13 34.75(9) . . ?
O1 V1 C13 101.83(9) . . ?
C20 V1 C13 33.98(9) . . ?

loop_
_geom_bond_atom_site_label_1
_geom_bond_atom_site_label_2
_geom_bond_distance
_geom_bond_site_symmetry_2
_geom_bond_publ_flag
C1 C9 1.406(4) . ?
C1 C2 1.414(4) . ?
C1 N1 1.423(3) . ?
C2 C6 1.394(4) . ?
C2 C3 1.516(5) . ?
C3 C4 1.524(5) . ?
C3 C5 1.531(5) . ?
C3 H3 1.0000 . ?
C4 H4A 0.9800 . ?
C4 H4B 0.9800 . ?
C4 H4C 0.9800 . ?
C5 H5A 0.9800 . ?
C5 H5B 0.9800 . ?
C5 H5C 0.9800 . ?
C6 C7 1.365(5) . ?
C6 H6 0.9500 . ?
C7 C8 1.376(5) . ?
C7 H7 0.9500 . ?
C8 C9 1.398(4) . ?
C8 H8 0.9500 . ?
C9 C10 1.517(5) . ?
C10 C11 1.500(6) . ?
C10 C12 1.546(6) . ?
C10 H10 1.0000 . ?
C11 H11A 0.9800 . ?
C11 H11B 0.9800 . ?
C11 H11C 0.9800 . ?
C12 H12A 0.9800 . ?
C12 H12B 0.9800 . ?
C12 H12C 0.9800 . ?
C13 N1 1.387(4) . ?
C13 C20 1.397(4) . ?
C13 C14 1.482(4) . ?
C13 V1 2.428(3) . ?
C14 C19 1.391(4) . ?
C14 C15 1.400(4) . ?
C15 C16 1.386(4) . ?
C15 H15 0.9500 . ?
C16 C17 1.374(5) . ?
C16 H16 0.9500 . ?
C17 C18 1.374(5) . ?
C17 H17 0.9500 . ?
C18 C19 1.380(5) . ?
C18 H18 0.9500 . ?
C19 H19 0.9500 . ?
C20 C21 1.429(4) . ?
C20 V1 2.344(3) . ?
C20 H20 0.9500 . ?
C21 C22 1.454(4) . ?
C21 V1 1.871(3) . ?
C22 C27 1.395(5) . ?
C22 C23 1.404(4) . ?
C23 C24 1.391(5) . ?
C23 H23 0.9500 . ?
C24 C25 1.372(6) . ?
C24 H24 0.9500 . ?
C25 C26 1.366(6) . ?
C25 H25 0.9500 . ?
C26 C27 1.385(5) . ?
C26 H26 0.9500 . ?
C27 H27 0.9500 . ?
C28 N2 1.385(4) . ?
C28 C29 1.418(4) . ?
C28 C36 1.415(4) . ?
C29 C33 1.387(4) . ?
C29 C30 1.514(4) . ?
C30 C32 1.522(5) . ?
C30 C31 1.532(4) . ?
C30 H30 1.0000 . ?
C31 H31A 0.9800 . ?
C31 H31B 0.9800 . ?
C31 H31C 0.9800 . ?
C32 H32A 0.9800 . ?
C32 H32B 0.9800 . ?
C32 H32C 0.9800 . ?
C33 C34 1.371(5) . ?
C33 H33 0.9500 . ?
C34 C35 1.378(5) . ?
C34 H34 0.9500 . ?
C35 C36 1.388(4) . ?
C35 H35 0.9500 . ?
C36 C37 1.514(4) . ?
C37 C39 1.507(6) . ?
C37 C38 1.514(6) . ?
C37 H37 1.0000 . ?
C38 H38A 0.9800 . ?
C38 H38B 0.9800 . ?
C38 H38C 0.9800 . ?
C39 H39A 0.9800 . ?
C39 H39B 0.9800 . ?
C39 H39C 0.9800 . ?
C40' C41 1.58(2) . ?
C40' H40A 0.9800 . ?
C40' H40B 0.9800 . ?
C40' H40C 0.9800 . ?
C40 C41 1.346(8) . ?
C40 H40D 0.9800 . ?
C40 H40E 0.9800 . ?
C40 H40F 0.9800 . ?
C41 O1 1.445(4) . ?
C41 H41A 0.9900 . ?
C41 H41B 0.9900 . ?
C42 O1 1.444(4) . ?
C42 C43' 1.413(15) . ?
C42 C43 1.491(8) . ?
C42 H42A 0.9900 . ?
C42 H42B 0.9900 . ?
C43' H43A 0.9800 . ?
C43' H43B 0.9800 . ?
C43' H43C 0.9800 . ?
C43 H43D 0.9800 . ?
C43 H43E 0.9800 . ?
C43 H43F 0.9800 . ?
N1 V1 1.906(2) . ?
N2 V1 1.685(2) . ?
O1 V1 2.063(2) . ?
